data_4505509
loop_
_publ_author_name
'Ali, Afsar'
'Hundal, Geeta'
'Gupta, Rajeev'

_publ_section_title
;
 Co3+-Based Building Blocks with Appended Phenol and Catechol Groups:
 Examples of Placing Hydrogen-Bond Donors and Acceptors in a Single
 Molecule
;
_journal_issue 3
_journal_name_full 'Crystal Growth &amp; Design'
_journal_page_first 1308
_journal_paper_doi 10.1021/cg201369g
_journal_volume 12
_journal_year 2012
_chemical_formula_sum 'C38 H29 Co N6 O13'
_chemical_formula_weight 836.60
_chemical_name_systematic
; 
 ? 
;
_space_group_IT_number 23
_symmetry_space_group_name_Hall 'I 2 2'
_symmetry_space_group_name_H-M 'I 2 2 2'
_atom_sites_solution_hydrogens geom
_atom_sites_solution_primary direct
_atom_sites_solution_secondary difmap
_audit_creation_method SHELXL-97
_cell_angle_alpha 90.00
_cell_angle_beta 90.00
_cell_angle_gamma 90.00
_cell_formula_units_Z 2
_cell_length_a 10.3708(3)
_cell_length_b 15.3526(5)
_cell_length_c 15.0072(6)
_cell_measurement_temperature 150(2)
_cell_volume 2389.43(14)
_computing_structure_refinement 'SHELXL-97 (Sheldrick, 1997)'
_computing_structure_solution 'SHELXS-97 (Sheldrick, 1990)'
_diffrn_ambient_temperature 150(2)
_diffrn_measured_fraction_theta_full 0.992
_diffrn_measured_fraction_theta_max 0.930
_diffrn_radiation_monochromator graphite
_diffrn_radiation_source 'fine-focus sealed tube'
_diffrn_radiation_type MoK\a
_diffrn_radiation_wavelength 0.71073
_diffrn_reflns_av_R_equivalents 0.0468
_diffrn_reflns_av_sigmaI/netI 0.0815
_diffrn_reflns_limit_h_max 14
_diffrn_reflns_limit_h_min -12
_diffrn_reflns_limit_k_max 22
_diffrn_reflns_limit_k_min -22
_diffrn_reflns_limit_l_max 22
_diffrn_reflns_limit_l_min -22
_diffrn_reflns_number 12480
_diffrn_reflns_theta_full 25.00
_diffrn_reflns_theta_max 32.84
_diffrn_reflns_theta_min 3.57
_exptl_absorpt_coefficient_mu 0.419
_exptl_absorpt_correction_T_max 0.9284
_exptl_absorpt_correction_T_min 0.8917
_exptl_crystal_density_diffrn 1.163
_exptl_crystal_density_method 'not measured'
_exptl_crystal_F_000 860
_exptl_crystal_size_max 0.28
_exptl_crystal_size_mid 0.23
_exptl_crystal_size_min 0.18
_refine_diff_density_max 1.524
_refine_diff_density_min -0.560
_refine_diff_density_rms 0.159
_refine_ls_abs_structure_details 'Flack H D (1983), Acta Cryst. A39, 876-881'
_refine_ls_abs_structure_Flack 0.04(3)
_refine_ls_extinction_method none
_refine_ls_goodness_of_fit_ref 1.026
_refine_ls_hydrogen_treatment mixed
_refine_ls_matrix_type full
_refine_ls_number_parameters 140
_refine_ls_number_reflns 4056
_refine_ls_number_restraints 0
_refine_ls_restrained_S_all 1.026
_refine_ls_R_factor_all 0.0978
_refine_ls_R_factor_gt 0.0783
_refine_ls_shift/su_max 0.000
_refine_ls_shift/su_mean 0.000
_refine_ls_structure_factor_coef Fsqd
_refine_ls_weighting_details 'calc w=1/[\s^2^(Fo^2^)+(0.1546P)^2^+0.0000P] where P=(Fo^2^+2Fc^2^)/3'
_refine_ls_weighting_scheme calc
_refine_ls_wR_factor_gt 0.2198
_refine_ls_wR_factor_ref 0.2277
_reflns_number_gt 3055
_reflns_number_total 4056
_reflns_threshold_expression >2sigma(I)
_cod_data_source_file cg201369g_si_001.cif
_cod_data_source_block 3
_cod_database_code 4505509

loop_
_symmetry_equiv_pos_as_xyz
'x, y, z'
'-x, -y, z'
'x, -y, -z'
'-x, y, -z'
'x+1/2, y+1/2, z+1/2'
'-x+1/2, -y+1/2, z+1/2'
'x+1/2, -y+1/2, -z+1/2'
'-x+1/2, y+1/2, -z+1/2'

loop_
_atom_site_label
_atom_site_type_symbol
_atom_site_fract_x
_atom_site_fract_y
_atom_site_fract_z
_atom_site_U_iso_or_equiv
_atom_site_adp_type
_atom_site_occupancy
_atom_site_symmetry_multiplicity
_atom_site_calc_flag
_atom_site_refinement_flags
Co1 Co 0.0000 0.0000 0.0000 0.0152(2) Uani 1 4 d S
O1 O 0.2665(3) 0.1287(2) -0.1426(2) 0.0342(7) Uani 1 1 d .
O2 O 0.1573(3) -0.2278(3) -0.2844(3) 0.0550(12) Uani 1 1 d .
H21 H 0.2095 -0.2657 -0.3024 0.083 Uiso 1 1 calc R
O3 O 0.4031(3) -0.2602(3) -0.2384(3) 0.0593(13) Uani 1 1 d .
H31 H 0.4795 -0.2636 -0.2200 0.089 Uiso 1 1 calc R
O4 O 0.381(3) 0.0457(12) -0.2942(17) 0.087(8) Uani 0.25 1 d P
N2 N 0.1363(3) 0.0186(2) -0.0891(2) 0.0268(7) Uani 1 1 d .
N1 N 0.0000 0.1207(2) 0.0000 0.0264(8) Uani 1 2 d S
C1 C 0.1729(4) 0.1002(2) -0.0991(3) 0.0239(7) Uani 1 1 d .
C2 C 0.0893(4) 0.1622(3) -0.0486(3) 0.0322(9) Uani 1 1 d .
C3 C 0.0888(7) 0.2523(3) -0.0500(5) 0.0539(15) Uani 1 1 d .
H3 H 0.1493 0.2833 -0.0853 0.065 Uiso 1 1 calc R
C4 C 0.0000 0.2958(4) 0.0000 0.072(3) Uani 1 2 d S
H4 H 0.0000 0.3577 0.0000 0.086 Uiso 1 2 calc SR
C5 C 0.2088(4) -0.0490(3) -0.1287(3) 0.0279(8) Uani 1 1 d .
C6 C 0.1485(4) -0.1057(3) -0.1888(3) 0.0324(9) Uani 1 1 d .
H6 H 0.0617 -0.0960 -0.2063 0.039 Uiso 1 1 calc R
C7 C 0.2164(4) -0.1760(3) -0.2225(4) 0.0372(10) Uani 1 1 d .
C8 C 0.3442(4) -0.1904(3) -0.2001(4) 0.0392(11) Uani 1 1 d .
C9 C 0.4046(4) -0.1331(4) -0.1406(4) 0.0440(12) Uani 1 1 d .
H9 H 0.4920 -0.1421 -0.1241 0.053 Uiso 1 1 calc R
C10 C 0.3371(4) -0.0638(4) -0.1063(4) 0.0414(11) Uani 1 1 d .
H10 H 0.3790 -0.0251 -0.0663 0.050 Uiso 1 1 calc R

loop_
_atom_site_aniso_label
_atom_site_aniso_U_11
_atom_site_aniso_U_22
_atom_site_aniso_U_33
_atom_site_aniso_U_23
_atom_site_aniso_U_13
_atom_site_aniso_U_12
Co1 0.0103(3) 0.0138(3) 0.0214(4) 0.000 0.000 0.000
O1 0.0227(14) 0.0332(15) 0.0468(18) 0.0157(13) 0.0059(13) -0.0028(11)
O2 0.0185(16) 0.055(2) 0.091(3) -0.048(2) -0.0035(18) 0.0042(14)
O3 0.0194(16) 0.067(3) 0.092(3) -0.051(2) -0.0076(19) 0.0120(16)
O4 0.115(19) 0.043(10) 0.101(16) -0.015(9) 0.078(15) -0.002(10)
N2 0.0256(16) 0.0264(19) 0.0285(15) -0.0013(11) -0.0007(13) -0.0028(10)
N1 0.0257(18) 0.0198(16) 0.034(2) 0.000 -0.004(3) 0.000
C1 0.0192(17) 0.0236(16) 0.0290(19) 0.0061(14) -0.0003(14) -0.0007(12)
C2 0.031(2) 0.0256(19) 0.040(2) 0.0029(16) -0.0008(19) -0.0039(15)
C3 0.065(4) 0.024(2) 0.072(4) 0.004(2) 0.025(3) -0.006(2)
C4 0.102(7) 0.022(3) 0.091(6) 0.000 0.044(8) 0.000
C5 0.0235(18) 0.029(2) 0.032(2) -0.0014(15) 0.0015(15) -0.0012(13)
C6 0.0216(17) 0.036(2) 0.039(2) -0.0109(17) 0.0005(17) -0.0021(15)
C7 0.0234(19) 0.039(2) 0.049(3) -0.0156(19) 0.0018(18) -0.0035(15)
C8 0.0204(19) 0.044(2) 0.053(3) -0.026(2) 0.0003(18) 0.0041(16)
C9 0.0173(18) 0.059(3) 0.055(3) -0.029(2) -0.0038(19) 0.0035(18)
C10 0.025(2) 0.047(2) 0.052(3) -0.020(2) -0.0048(19) 0.0022(18)

loop_
_atom_type_symbol
_atom_type_description
_atom_type_scat_dispersion_real
_atom_type_scat_dispersion_imag
_atom_type_scat_source
C C 0.0033 0.0016 'International Tables Vol C Tables 4.2.6.8 and 6.1.1.4'
H H 0.0000 0.0000 'International Tables Vol C Tables 4.2.6.8 and 6.1.1.4'
N N 0.0061 0.0033 'International Tables Vol C Tables 4.2.6.8 and 6.1.1.4'
O O 0.0106 0.0060 'International Tables Vol C Tables 4.2.6.8 and 6.1.1.4'
Co Co 0.3494 0.9721 'International Tables Vol C Tables 4.2.6.8 and 6.1.1.4'

loop_
_geom_angle_atom_site_label_1
_geom_angle_atom_site_label_2
_geom_angle_atom_site_label_3
_geom_angle
_geom_angle_site_symmetry_1
_geom_angle_site_symmetry_3
N1 Co1 N1 180.0 . 2
N1 Co1 N2 98.36(9) . 3
N1 Co1 N2 81.64(9) 2 3
N1 Co1 N2 81.64(9) . 4
N1 Co1 N2 98.36(9) 2 4
N2 Co1 N2 94.4(2) 3 4
N1 Co1 N2 81.64(9) . .
N1 Co1 N2 98.37(9) 2 .
N2 Co1 N2 88.1(2) 3 .
N2 Co1 N2 163.27(18) 4 .
N1 Co1 N2 98.36(9) . 2
N1 Co1 N2 81.64(9) 2 2
N2 Co1 N2 163.27(18) 3 2
N2 Co1 N2 88.1(2) 4 2
N2 Co1 N2 94.4(2) . 2
C7 O2 H21 109.5 . .
C8 O3 H31 109.5 . .
C1 N2 C5 119.8(3) . .
C1 N2 Co1 115.0(3) . .
C5 N2 Co1 124.2(3) . .
C2 N1 C2 123.2(5) 4 .
C2 N1 Co1 118.4(2) 4 .
C2 N1 Co1 118.4(2) . .
O1 C1 N2 128.1(4) . .
O1 C1 C2 119.6(4) . .
N2 C1 C2 112.4(3) . .
N1 C2 C3 118.8(5) . .
N1 C2 C1 112.0(3) . .
C3 C2 C1 129.1(4) . .
C4 C3 C2 119.0(5) . .
C4 C3 H3 120.5 . .
C2 C3 H3 120.5 . .
C3 C4 C3 121.3(6) . 4
C3 C4 H4 119.4 . .
C3 C4 H4 119.4 4 .
C10 C5 C6 118.7(4) . .
C10 C5 N2 121.8(4) . .
C6 C5 N2 119.4(4) . .
C7 C6 C5 119.5(4) . .
C7 C6 H6 120.2 . .
C5 C6 H6 120.2 . .
O2 C7 C6 118.3(4) . .
O2 C7 C8 120.0(4) . .
C6 C7 C8 121.5(4) . .
O3 C8 C7 117.0(4) . .
O3 C8 C9 124.2(4) . .
C7 C8 C9 118.8(4) . .
C10 C9 C8 119.8(4) . .
C10 C9 H9 120.1 . .
C8 C9 H9 120.1 . .
C9 C10 C5 121.6(4) . .
C9 C10 H10 119.2 . .
C5 C10 H10 119.2 . .

loop_
_geom_bond_atom_site_label_1
_geom_bond_atom_site_label_2
_geom_bond_distance
_geom_bond_site_symmetry_2
Co1 N1 1.853(4) .
Co1 N1 1.853(4) 2
Co1 N2 1.966(4) 3
Co1 N2 1.966(4) 4
Co1 N2 1.966(4) .
Co1 N2 1.966(4) 2
O1 C1 1.248(5) .
O2 C7 1.368(6) .
O2 H21 0.8400 .
O3 C8 1.361(5) .
O3 H31 0.8400 .
N2 C1 1.317(5) .
N2 C5 1.413(5) .
N1 C2 1.340(5) 4
N1 C2 1.340(5) .
C1 C2 1.494(6) .
C2 C3 1.384(6) .
C3 C4 1.363(7) .
C3 H3 0.9500 .
C4 C3 1.363(7) 4
C4 H4 0.9500 .
C5 C10 1.392(6) .
C5 C6 1.400(6) .
C6 C7 1.384(6) .
C6 H6 0.9500 .
C7 C8 1.385(6) .
C8 C9 1.402(6) .
C9 C10 1.373(6) .
C9 H9 0.9500 .
C10 H10 0.9500 .

loop_
_geom_torsion_atom_site_label_1
_geom_torsion_atom_site_label_2
_geom_torsion_atom_site_label_3
_geom_torsion_atom_site_label_4
_geom_torsion
_geom_torsion_site_symmetry_1
_geom_torsion_site_symmetry_4
N1 Co1 N2 C1 7.3(3) . .
N1 Co1 N2 C1 -172.7(3) 2 .
N2 Co1 N2 C1 -91.5(3) 3 .
N2 Co1 N2 C1 7.3(3) 4 .
N2 Co1 N2 C1 105.1(3) 2 .
N1 Co1 N2 C5 175.9(3) . .
N1 Co1 N2 C5 -4.1(3) 2 .
N2 Co1 N2 C5 77.1(3) 3 .
N2 Co1 N2 C5 175.9(3) 4 .
N2 Co1 N2 C5 -86.3(3) 2 .
N1 Co1 N1 C2 -52(2) 2 4
N2 Co1 N1 C2 -98.4(2) 3 4
N2 Co1 N1 C2 -5.2(2) 4 4
N2 Co1 N1 C2 174.8(2) . 4
N2 Co1 N1 C2 81.6(2) 2 4
N1 Co1 N1 C2 128(2) 2 .
N2 Co1 N1 C2 81.6(2) 3 .
N2 Co1 N1 C2 174.8(2) 4 .
N2 Co1 N1 C2 -5.2(2) . .
N2 Co1 N1 C2 -98.4(2) 2 .
C5 N2 C1 O1 1.6(7) . .
Co1 N2 C1 O1 170.8(4) . .
C5 N2 C1 C2 -176.8(4) . .
Co1 N2 C1 C2 -7.7(4) . .
C2 N1 C2 C3 -1.0(4) 4 .
Co1 N1 C2 C3 179.0(4) . .
C2 N1 C2 C1 -177.6(4) 4 .
Co1 N1 C2 C1 2.4(4) . .
O1 C1 C2 N1 -175.0(3) . .
N2 C1 C2 N1 3.7(5) . .
O1 C1 C2 C3 8.9(8) . .
N2 C1 C2 C3 -172.5(6) . .
N1 C2 C3 C4 1.9(8) . .
C1 C2 C3 C4 177.8(4) . .
C2 C3 C4 C3 -0.9(4) . 4
C1 N2 C5 C10 61.3(6) . .
Co1 N2 C5 C10 -106.8(5) . .
C1 N2 C5 C6 -122.1(4) . .
Co1 N2 C5 C6 69.8(5) . .
C10 C5 C6 C7 1.7(7) . .
N2 C5 C6 C7 -175.0(4) . .
C5 C6 C7 O2 -176.8(5) . .
C5 C6 C7 C8 -1.9(8) . .
O2 C7 C8 O3 -3.7(8) . .
C6 C7 C8 O3 -178.5(5) . .
O2 C7 C8 C9 176.1(5) . .
C6 C7 C8 C9 1.3(9) . .
O3 C8 C9 C10 179.3(6) . .
C7 C8 C9 C10 -0.5(9) . .
C8 C9 C10 C5 0.4(9) . .
C6 C5 C10 C9 -1.0(8) . .
N2 C5 C10 C9 175.7(5) . .
